data_1560132
loop_
_publ_author_name
'Kim, Jun Gu'
'Lee, Jin Woo'
'Le, Thi Phuong Linh'
'Han, Jae Sang'
'Kwon, Haeun'
'Lee, Dongho'
'Hong, Jin Tae'
'Kim, Youngsoo'
'Lee, Mi Kyeong'
'Hwang, Bang Yeon'

_publ_section_title
;
 Diterpenoids and Diacetylenes from the Roots of <i>Aralia cordata</i>
 with Inhibitory Effects on Nitric Oxide Production.
;
_journal_name_full 'Journal of natural products'
_journal_paper_doi 10.1021/acs.jnatprod.0c00842
_journal_year 2021
_chemical_absolute_configuration ab
_chemical_formula_moiety 'C20 H30 O3'
_chemical_formula_sum 'C20 H30 O3'
_chemical_formula_weight 318.44
_space_group_crystal_system monoclinic
_space_group_IT_number 4
_space_group_name_Hall 'P 2yb'
_space_group_name_H-M_alt 'P 1 21 1'
_atom_sites_solution_hydrogens geom
_audit_creation_method SHELXL-2014/7
_cell_angle_alpha 90
_cell_angle_beta 101.427(2)
_cell_angle_gamma 90
_cell_formula_units_Z 8
_cell_length_a 11.7561(6)
_cell_length_b 21.9863(11)
_cell_length_c 14.0957(7)
_cell_measurement_reflns_used 9285
_cell_measurement_temperature 223(2)
_cell_measurement_theta_max 77.42
_cell_measurement_theta_min 4.91
_cell_volume 3571.1(3)
_computing_cell_refinement 'Bruker SAINT'
_computing_data_collection 'Bruker APEX2'
_computing_data_reduction 'Bruker SAINT'
_computing_molecular_graphics 'Bruker SHELXTL'
_computing_publication_material 'Bruker SHELXTL'
_computing_structure_refinement 'SHELXL-2014/7 (Sheldrick, 2014)'
_computing_structure_solution 'Bruker SHELXTL'
_diffrn_ambient_temperature 223(2)
_diffrn_measured_fraction_theta_full 0.955
_diffrn_measured_fraction_theta_max 0.954
_diffrn_measurement_device_type 'PHOTON II M14'
_diffrn_measurement_method '\f and \w scans'
_diffrn_radiation_type CuK\a
_diffrn_radiation_wavelength 1.54178
_diffrn_reflns_av_R_equivalents 0.0332
_diffrn_reflns_av_unetI/netI 0.0228
_diffrn_reflns_Laue_measured_fraction_full 0.955
_diffrn_reflns_Laue_measured_fraction_max 0.954
_diffrn_reflns_limit_h_max 14
_diffrn_reflns_limit_h_min -14
_diffrn_reflns_limit_k_max 26
_diffrn_reflns_limit_k_min -26
_diffrn_reflns_limit_l_max 17
_diffrn_reflns_limit_l_min -17
_diffrn_reflns_number 77009
_diffrn_reflns_point_group_measured_fraction_full 0.948
_diffrn_reflns_point_group_measured_fraction_max 0.946
_diffrn_reflns_theta_full 67.679
_diffrn_reflns_theta_max 70.208
_diffrn_reflns_theta_min 3.199
_exptl_absorpt_coefficient_mu 0.611
_exptl_absorpt_correction_T_max 0.753
_exptl_absorpt_correction_T_min 0.685
_exptl_absorpt_correction_type multi-scan
_exptl_absorpt_process_details 'Bruker SADABS'
_exptl_crystal_density_diffrn 1.185
_exptl_crystal_description block
_exptl_crystal_F_000 1392
_exptl_crystal_size_max 0.244
_exptl_crystal_size_mid 0.198
_exptl_crystal_size_min 0.122
_refine_diff_density_max 0.183
_refine_diff_density_min -0.119
_refine_diff_density_rms 0.028
_refine_ls_abs_structure_details
; 
 Flack x determined using 5968 quotients [(I+)-(I-)]/[(I+)+(I-)] 
 (Parsons, Flack and Wagner, Acta Cryst. B69 (2013) 249-259). 
;
_refine_ls_abs_structure_Flack 0.06(3)
_refine_ls_extinction_method none
_refine_ls_goodness_of_fit_ref 1.125
_refine_ls_hydrogen_treatment constr
_refine_ls_matrix_type full
_refine_ls_number_parameters 845
_refine_ls_number_reflns 12857
_refine_ls_number_restraints 1
_refine_ls_restrained_S_all 1.125
_refine_ls_R_factor_all 0.0315
_refine_ls_R_factor_gt 0.0309
_refine_ls_shift/su_max 0.000
_refine_ls_shift/su_mean 0.000
_refine_ls_structure_factor_coef Fsqd
_refine_ls_weighting_details 'w=1/[\s^2^(Fo^2^)+(0.0334P)^2^+0.5399P] where P=(Fo^2^+2Fc^2^)/3'
_refine_ls_weighting_scheme calc
_refine_ls_wR_factor_gt 0.0813
_refine_ls_wR_factor_ref 0.0818
_reflns_Friedel_coverage 0.928
_reflns_Friedel_fraction_full 0.941
_reflns_Friedel_fraction_max 0.937
_reflns_number_gt 12647
_reflns_number_total 12857
_reflns_threshold_expression 'I > 2\s(I)'
_cod_data_source_file np0c00842_si_002.cif
_cod_data_source_block ACH57441_Cu
_cod_depositor_comments
;
The following automatic conversions were performed:

data item '_exptl_absorpt_correction_type' value 'Multi-scan' was
changed to 'multi-scan' in accordance with the
/home/data/users/saulius/crontab/automatic-downloads/rss-feeds/ACS/lib/dictionaries/cif_core.dic
dictionary named 'cif_core.dic' version 2.4.2 last updated on
2011-04-26.

Automatic conversion script
Id: cif_fix_values 7556 2019-12-06 15:28:31Z antanas 
;
_cod_original_sg_symbol_H-M 'P 21'
_cod_database_code 1560132
_shelx_shelxl_version_number 2014/7
_shelx_space_group_comment
; 
The symmetry employed for this shelxl refinement is uniquely defined 
by the following loop, which should always be used as a source of 
symmetry information in preference to the above space-group names. 
They are only intended as comments. 
;
_shelx_estimated_absorpt_t_min 0.865
_shelx_estimated_absorpt_t_max 0.929

loop_
_space_group_symop_operation_xyz
'x, y, z'
'-x, y+1/2, -z'

loop_
_atom_site_label
_atom_site_type_symbol
_atom_site_fract_x
_atom_site_fract_y
_atom_site_fract_z
_atom_site_U_iso_or_equiv
_atom_site_adp_type
_atom_site_occupancy
_atom_site_site_symmetry_order
_atom_site_calc_flag
_atom_site_refinement_flags_posn
_atom_site_refinement_flags_adp
_atom_site_refinement_flags_occupancy
_atom_site_disorder_assembly
_atom_site_disorder_group
C1 C 0.30034(19) 0.84731(10) 0.16957(17) 0.0393(5) Uani 1 1 d . . . . .
H1A H 0.2235 0.8513 0.1277 0.047 Uiso 1 1 calc R U . . .
H1B H 0.2904 0.8267 0.2290 0.047 Uiso 1 1 calc R U . . .
C2 C 0.3496(2) 0.91043(11) 0.19522(18) 0.0475(6) Uani 1 1 d . . . . .
H2A H 0.2952 0.9340 0.2251 0.057 Uiso 1 1 calc R U . . .
H2B H 0.4229 0.9071 0.2421 0.057 Uiso 1 1 calc R U . . .
C3 C 0.3701(2) 0.94304(11) 0.1053(2) 0.0478(6) Uani 1 1 d . . . . .
H3A H 0.4018 0.9835 0.1238 0.057 Uiso 1 1 calc R U . . .
H3B H 0.2954 0.9485 0.0609 0.057 Uiso 1 1 calc R U . . .
C4 C 0.45257(18) 0.90961(10) 0.05228(15) 0.0367(4) Uani 1 1 d . . . . .
C5 C 0.40773(17) 0.84317(9) 0.03002(14) 0.0314(4) Uani 1 1 d . . . . .
H5 H 0.3326 0.8480 -0.0156 0.038 Uiso 1 1 calc R U . . .
C6 C 0.48078(19) 0.80370(10) -0.02440(14) 0.0352(4) Uani 1 1 d . . . . .
H6A H 0.4989 0.8266 -0.0792 0.042 Uiso 1 1 calc R U . . .
H6B H 0.5541 0.7931 0.0189 0.042 Uiso 1 1 calc R U . . .
C7 C 0.4155(2) 0.74558(10) -0.06135(14) 0.0380(5) Uani 1 1 d . . . . .
H7A H 0.3502 0.7561 -0.1135 0.046 Uiso 1 1 calc R U . . .
H7B H 0.4676 0.7189 -0.0886 0.046 Uiso 1 1 calc R U . . .
C8 C 0.37033(17) 0.71160(9) 0.01606(13) 0.0307(4) Uani 1 1 d . . . . .
C9 C 0.30556(17) 0.75046(9) 0.07594(14) 0.0307(4) Uani 1 1 d . . . . .
H9 H 0.2357 0.7658 0.0312 0.037 Uiso 1 1 calc R U . . .
C10 C 0.37731(17) 0.80765(9) 0.11781(13) 0.0291(4) Uani 1 1 d . . . . .
C11 C 0.26183(19) 0.71343(10) 0.15407(16) 0.0377(5) Uani 1 1 d . . . . .
H11A H 0.3233 0.7114 0.2122 0.045 Uiso 1 1 calc R U . . .
H11B H 0.1953 0.7344 0.1714 0.045 Uiso 1 1 calc R U . . .
C12 C 0.22590(18) 0.64896(10) 0.12102(17) 0.0400(5) Uani 1 1 d . . . . .
H12A H 0.1602 0.6510 0.0661 0.048 Uiso 1 1 calc R U . . .
H12B H 0.1999 0.6275 0.1738 0.048 Uiso 1 1 calc R U . . .
C13 C 0.32462(18) 0.61256(9) 0.09082(15) 0.0346(4) Uani 1 1 d . . . . .
C14 C 0.38221(18) 0.65169(10) 0.02575(14) 0.0340(4) Uani 1 1 d . . . . .
H14 H 0.4302 0.6321 -0.0107 0.041 Uiso 1 1 calc R U . . .
C15 C 0.41298(17) 0.59651(9) 0.18170(14) 0.0343(4) Uani 1 1 d . . . . .
H15 H 0.4287 0.6295 0.2304 0.041 Uiso 1 1 calc R U . . .
C16 C 0.4335(2) 0.53541(11) 0.22114(18) 0.0472(6) Uani 1 1 d . . . . .
H16A H 0.4579 0.5312 0.2914 0.057 Uiso 1 1 calc R U . . .
H16B H 0.3838 0.5026 0.1893 0.057 Uiso 1 1 calc R U . . .
O1 O 0.51440(13) 0.56304(7) 0.16847(11) 0.0402(3) Uani 1 1 d . . . . .
C17 C 0.2741(2) 0.55598(11) 0.03450(18) 0.0491(6) Uani 1 1 d . . . . .
H17A H 0.2227 0.5683 -0.0250 0.074 Uiso 1 1 calc R U . . .
H17B H 0.2308 0.5324 0.0735 0.074 Uiso 1 1 calc R U . . .
H17C H 0.3366 0.5314 0.0193 0.074 Uiso 1 1 calc R U . . .
C18 C 0.57634(18) 0.91560(10) 0.11129(15) 0.0381(5) Uani 1 1 d . . . . .
O2 O 0.60188(15) 0.94229(10) 0.18694(14) 0.0632(5) Uani 1 1 d . . . . .
O3 O 0.65706(14) 0.89145(8) 0.06902(12) 0.0497(4) Uani 1 1 d . . . . .
H3 H 0.7221 0.8976 0.1031 0.075 Uiso 1 1 calc R U . . .
C19 C 0.4522(2) 0.94343(11) -0.04400(18) 0.0504(6) Uani 1 1 d . . . . .
H19A H 0.3764 0.9394 -0.0859 0.076 Uiso 1 1 calc R U . . .
H19B H 0.5107 0.9259 -0.0756 0.076 Uiso 1 1 calc R U . . .
H19C H 0.4691 0.9861 -0.0309 0.076 Uiso 1 1 calc R U . . .
C20 C 0.48824(18) 0.78851(10) 0.18973(14) 0.0351(4) Uani 1 1 d . . . . .
H20A H 0.5385 0.8235 0.2058 0.053 Uiso 1 1 calc R U . . .
H20B H 0.5286 0.7574 0.1604 0.053 Uiso 1 1 calc R U . . .
H20C H 0.4674 0.7726 0.2481 0.053 Uiso 1 1 calc R U . . .
C21 C 0.18965(19) 0.23195(10) -0.04795(14) 0.0371(5) Uani 1 1 d . . . . .
H21A H 0.1219 0.2292 -0.1009 0.044 Uiso 1 1 calc R U . . .
H21B H 0.2284 0.2707 -0.0544 0.044 Uiso 1 1 calc R U . . .
C22 C 0.2727(2) 0.18007(11) -0.05767(15) 0.0419(5) Uani 1 1 d . . . . .
H22A H 0.2944 0.1822 -0.1212 0.050 Uiso 1 1 calc R U . . .
H22B H 0.3436 0.1843 -0.0081 0.050 Uiso 1 1 calc R U . . .
C23 C 0.2173(2) 0.11902(11) -0.04645(15) 0.0427(5) Uani 1 1 d . . . . .
H23A H 0.2751 0.0871 -0.0484 0.051 Uiso 1 1 calc R U . . .
H23B H 0.1537 0.1128 -0.1020 0.051 Uiso 1 1 calc R U . . .
C24 C 0.16948(18) 0.11129(10) 0.04705(15) 0.0376(5) Uani 1 1 d . . . . .
C25 C 0.09452(17) 0.16805(10) 0.06264(14) 0.0333(4) Uani 1 1 d . . . . .
H25 H 0.0251 0.1655 0.0100 0.040 Uiso 1 1 calc R U . . .
C26 C 0.0463(2) 0.16618(10) 0.15598(16) 0.0407(5) Uani 1 1 d . . . . .
H26A H 0.0110 0.1263 0.1618 0.049 Uiso 1 1 calc R U . . .
H26B H 0.1101 0.1715 0.2117 0.049 Uiso 1 1 calc R U . . .
C27 C -0.0441(2) 0.21576(11) 0.15695(17) 0.0421(5) Uani 1 1 d . . . . .
H27A H -0.1146 0.2054 0.1099 0.051 Uiso 1 1 calc R U . . .
H27B H -0.0642 0.2171 0.2212 0.051 Uiso 1 1 calc R U . . .
C28 C -0.00274(17) 0.27787(10) 0.13314(15) 0.0351(4) Uani 1 1 d . . . . .
C29 C 0.04923(17) 0.27975(10) 0.04352(14) 0.0332(4) Uani 1 1 d . . . . .
H29 H -0.0132 0.2676 -0.0112 0.040 Uiso 1 1 calc R U . . .
C30 C 0.14841(17) 0.23136(9) 0.04903(13) 0.0305(4) Uani 1 1 d . . . . .
C31 C 0.0874(2) 0.34399(10) 0.02010(15) 0.0391(5) Uani 1 1 d . . . . .
H31A H 0.1687 0.3499 0.0516 0.047 Uiso 1 1 calc R U . . .
H31B H 0.0823 0.3474 -0.0499 0.047 Uiso 1 1 calc R U . . .
C32 C 0.0145(2) 0.39414(10) 0.05281(16) 0.0408(5) Uani 1 1 d . . . . .
H32A H -0.0651 0.3912 0.0155 0.049 Uiso 1 1 calc R U . . .
H32B H 0.0457 0.4337 0.0387 0.049 Uiso 1 1 calc R U . . .
C33 C 0.01170(18) 0.39100(10) 0.16119(16) 0.0370(5) Uani 1 1 d . . . . .
C34 C -0.01498(18) 0.32638(11) 0.18609(16) 0.0383(5) Uani 1 1 d . . . . .
H34 H -0.0424 0.3201 0.2436 0.046 Uiso 1 1 calc R U . . .
C35 C 0.13025(18) 0.40887(10) 0.21896(15) 0.0384(5) Uani 1 1 d . . . . .
H35 H 0.1966 0.3902 0.1961 0.046 Uiso 1 1 calc R U . . .
C36 C 0.1564(2) 0.46619(12) 0.26990(18) 0.0524(6) Uani 1 1 d . . . . .
H36A H 0.2349 0.4828 0.2754 0.063 Uiso 1 1 calc R U . . .
H36B H 0.0946 0.4967 0.2632 0.063 Uiso 1 1 calc R U . . .
O4 O 0.14309(14) 0.41156(8) 0.32328(11) 0.0496(4) Uani 1 1 d . . . . .
C37 C -0.0834(2) 0.43333(12) 0.1830(2) 0.0506(6) Uani 1 1 d . . . . .
H37A H -0.1585 0.4191 0.1488 0.076 Uiso 1 1 calc R U . . .
H37B H -0.0701 0.4743 0.1620 0.076 Uiso 1 1 calc R U . . .
H37C H -0.0819 0.4334 0.2521 0.076 Uiso 1 1 calc R U . . .
C38 C 0.26438(19) 0.09864(10) 0.13612(15) 0.0396(5) Uani 1 1 d . . . . .
O5 O 0.24381(16) 0.07951(10) 0.21095(13) 0.0613(5) Uani 1 1 d . . . . .
O6 O 0.37204(13) 0.10843(8) 0.12434(11) 0.0456(4) Uani 1 1 d . . . . .
H6 H 0.4175 0.1047 0.1771 0.068 Uiso 1 1 calc R U . . .
C39 C 0.0917(2) 0.05433(11) 0.0351(2) 0.0527(6) Uani 1 1 d . . . . .
H39A H 0.1352 0.0198 0.0184 0.079 Uiso 1 1 calc R U . . .
H39B H 0.0245 0.0612 -0.0160 0.079 Uiso 1 1 calc R U . . .
H39C H 0.0664 0.0461 0.0953 0.079 Uiso 1 1 calc R U . . .
C40 C 0.24977(17) 0.24682(9) 0.13276(14) 0.0337(4) Uani 1 1 d . . . . .
H40A H 0.3038 0.2130 0.1435 0.051 Uiso 1 1 calc R U . . .
H40B H 0.2200 0.2543 0.1912 0.051 Uiso 1 1 calc R U . . .
H40C H 0.2894 0.2829 0.1164 0.051 Uiso 1 1 calc R U . . .
C41 C 0.7117(2) 0.31030(12) 0.32795(17) 0.0476(6) Uani 1 1 d . . . . .
H41A H 0.7880 0.3161 0.3699 0.057 Uiso 1 1 calc R U . . .
H41B H 0.7226 0.2859 0.2722 0.057 Uiso 1 1 calc R U . . .
C42 C 0.6623(2) 0.37195(15) 0.2924(2) 0.0648(8) Uani 1 1 d . . . . .
H42A H 0.7166 0.3929 0.2590 0.078 Uiso 1 1 calc R U . . .
H42B H 0.5890 0.3663 0.2462 0.078 Uiso 1 1 calc R U . . .
C43 C 0.6417(2) 0.41039(12) 0.3762(2) 0.0649(8) Uani 1 1 d . . . . .
H43A H 0.6095 0.4496 0.3511 0.078 Uiso 1 1 calc R U . . .
H43B H 0.7165 0.4183 0.4193 0.078 Uiso 1 1 calc R U . . .
C44 C 0.5597(2) 0.38167(10) 0.43532(19) 0.0469(6) Uani 1 1 d . . . . .
C45 C 0.60477(18) 0.31612(9) 0.46671(14) 0.0340(4) Uani 1 1 d . . . . .
H45 H 0.6806 0.3227 0.5107 0.041 Uiso 1 1 calc R U . . .
C46 C 0.5326(2) 0.28127(10) 0.52756(14) 0.0376(5) Uani 1 1 d . . . . .
H46A H 0.4587 0.2690 0.4868 0.045 Uiso 1 1 calc R U . . .
H46B H 0.5157 0.3077 0.5791 0.045 Uiso 1 1 calc R U . . .
O7 O 0.50988(14) 0.09897(8) 0.30130(12) 0.0517(4) Uani 1 1 d . . . . .
C47 C 0.5986(2) 0.22491(10) 0.57212(13) 0.0378(5) Uani 1 1 d . . . . .
H47A H 0.6652 0.2379 0.6213 0.045 Uiso 1 1 calc R U . . .
H47B H 0.5476 0.2008 0.6047 0.045 Uiso 1 1 calc R U . . .
C48 C 0.64118(17) 0.18540(10) 0.49951(13) 0.0315(4) Uani 1 1 d . . . . .
O8 O 0.40868(15) 0.40434(10) 0.29557(15) 0.0647(6) Uani 1 1 d . . . . .
O9 O 0.35456(14) 0.36793(9) 0.42604(13) 0.0539(4) Uani 1 1 d . . . . .
H9A H 0.2891 0.3755 0.3937 0.081 Uiso 1 1 calc R U . . .
C49 C 0.70313(17) 0.21896(10) 0.43155(14) 0.0328(4) Uani 1 1 d . . . . .
H49 H 0.7752 0.2353 0.4720 0.039 Uiso 1 1 calc R U . . .
C50 C 0.63297(17) 0.27530(10) 0.38424(13) 0.0325(4) Uani 1 1 d . . . . .
C51 C 0.7420(2) 0.17640(12) 0.35739(17) 0.0462(5) Uani 1 1 d . . . . .
H51A H 0.6779 0.1713 0.3018 0.055 Uiso 1 1 calc R U . . .
H51B H 0.8070 0.1951 0.3341 0.055 Uiso 1 1 calc R U . . .
C52 C 0.7789(2) 0.11440(12) 0.4004(2) 0.0504(6) Uani 1 1 d . . . . .
H52A H 0.8459 0.1194 0.4536 0.060 Uiso 1 1 calc R U . . .
H52B H 0.8033 0.0891 0.3508 0.060 Uiso 1 1 calc R U . . .
C53 C 0.68234(19) 0.08186(10) 0.43814(17) 0.0416(5) Uani 1 1 d . . . . .
C54 C 0.63079(18) 0.12517(10) 0.50071(15) 0.0362(4) Uani 1 1 d . . . . .
H54 H 0.5879 0.1084 0.5440 0.043 Uiso 1 1 calc R U . . .
C55 C 0.5914(2) 0.05655(11) 0.35572(17) 0.0447(5) Uani 1 1 d . . . . .
H55 H 0.6194 0.0244 0.3168 0.054 Uiso 1 1 calc R U . . .
C56 C 0.4691(2) 0.05324(10) 0.35945(18) 0.0448(5) Uani 1 1 d . . . . .
H56A H 0.4240 0.0194 0.3259 0.054 Uiso 1 1 calc R U . . .
H56B H 0.4456 0.0664 0.4192 0.054 Uiso 1 1 calc R U . . .
C57 C 0.7329(3) 0.02616(13) 0.4981(2) 0.0639(8) Uani 1 1 d . . . . .
H57A H 0.6723 0.0065 0.5247 0.096 Uiso 1 1 calc R U . . .
H57B H 0.7947 0.0391 0.5504 0.096 Uiso 1 1 calc R U . . .
H57C H 0.7635 -0.0023 0.4569 0.096 Uiso 1 1 calc R U . . .
C58 C 0.4347(2) 0.38483(10) 0.37698(18) 0.0454(6) Uani 1 1 d . . . . .
C59 C 0.5608(3) 0.42129(12) 0.5255(2) 0.0702(9) Uani 1 1 d . . . . .
H59A H 0.5429 0.4630 0.5058 0.105 Uiso 1 1 calc R U . . .
H59B H 0.6370 0.4195 0.5672 0.105 Uiso 1 1 calc R U . . .
H59C H 0.5031 0.4063 0.5603 0.105 Uiso 1 1 calc R U . . .
C60 C 0.52093(18) 0.25466(11) 0.31548(14) 0.0371(5) Uani 1 1 d . . . . .
H60A H 0.4720 0.2897 0.2953 0.056 Uiso 1 1 calc R U . . .
H60B H 0.4797 0.2260 0.3488 0.056 Uiso 1 1 calc R U . . .
H60C H 0.5405 0.2352 0.2590 0.056 Uiso 1 1 calc R U . . .
C61 C 0.8217(2) 0.72136(11) 0.55078(15) 0.0402(5) Uani 1 1 d . . . . .
H61A H 0.8949 0.7201 0.5981 0.048 Uiso 1 1 calc R U . . .
H61B H 0.7817 0.7592 0.5611 0.048 Uiso 1 1 calc R U . . .
C62 C 0.7470(2) 0.66767(12) 0.56872(15) 0.0435(5) Uani 1 1 d . . . . .
H62A H 0.7359 0.6688 0.6358 0.052 Uiso 1 1 calc R U . . .
H62B H 0.6706 0.6708 0.5260 0.052 Uiso 1 1 calc R U . . .
C63 C 0.8032(2) 0.60800(12) 0.55026(15) 0.0439(5) Uani 1 1 d . . . . .
H63A H 0.7529 0.5744 0.5620 0.053 Uiso 1 1 calc R U . . .
H63B H 0.8771 0.6039 0.5963 0.053 Uiso 1 1 calc R U . . .
C64 C 0.82582(18) 0.60257(10) 0.44661(15) 0.0368(4) Uani 1 1 d . . . . .
C65 C 0.89756(17) 0.65921(10) 0.42529(14) 0.0327(4) Uani 1 1 d . . . . .
H65 H 0.9721 0.6556 0.4720 0.039 Uiso 1 1 calc R U . . .
C66 C 0.93199(18) 0.65943(10) 0.32586(15) 0.0372(4) Uani 1 1 d . . . . .
H66A H 0.9630 0.6195 0.3135 0.045 Uiso 1 1 calc R U . . .
H66B H 0.8632 0.6672 0.2754 0.045 Uiso 1 1 calc R U . . .
C67 C 1.02342(18) 0.70830(11) 0.32159(16) 0.0397(5) Uani 1 1 d . . . . .
H67A H 1.0967 0.6960 0.3633 0.048 Uiso 1 1 calc R U . . .
H67B H 1.0365 0.7110 0.2552 0.048 Uiso 1 1 calc R U . . .
C68 C 0.98965(17) 0.77002(10) 0.35271(15) 0.0353(4) Uani 1 1 d . . . . .
C69 C 0.94610(18) 0.77093(10) 0.44676(14) 0.0359(4) Uani 1 1 d . . . . .
H69 H 1.0126 0.7588 0.4980 0.043 Uiso 1 1 calc R U . . .
C70 C 0.84872(17) 0.72221(10) 0.44779(14) 0.0320(4) Uani 1 1 d . . . . .
C71 C 0.9110(2) 0.83503(11) 0.47330(17) 0.0443(5) Uani 1 1 d . . . . .
H71A H 0.8310 0.8431 0.4402 0.053 Uiso 1 1 calc R U . . .
H71B H 0.9138 0.8370 0.5432 0.053 Uiso 1 1 calc R U . . .
C72 C 0.9905(2) 0.88398(11) 0.44525(17) 0.0452(5) Uani 1 1 d . . . . .
H72A H 1.0697 0.8773 0.4815 0.054 Uiso 1 1 calc R U . . .
H72B H 0.9649 0.9239 0.4639 0.054 Uiso 1 1 calc R U . . .
C73 C 0.99204(19) 0.88461(11) 0.33644(16) 0.0401(5) Uani 1 1 d . . . . .
C74 C 1.00358(18) 0.81986(10) 0.30292(16) 0.0385(5) Uani 1 1 d . . . . .
H74 H 1.0222 0.8145 0.2416 0.046 Uiso 1 1 calc R U . . .
C75 C 0.87962(19) 0.91233(10) 0.28141(16) 0.0397(5) Uani 1 1 d . . . . .
H75 H 0.8085 0.8965 0.3004 0.048 Uiso 1 1 calc R U . . .
C76 C 0.8684(2) 0.97344(12) 0.24044(19) 0.0519(6) Uani 1 1 d . . . . .
H76A H 0.7944 0.9946 0.2371 0.062 Uiso 1 1 calc R U . . .
H76B H 0.9371 0.9997 0.2527 0.062 Uiso 1 1 calc R U . . .
O10 O 0.87001(14) 0.92129(8) 0.17865(11) 0.0461(4) Uani 1 1 d . . . . .
C77 C 1.0973(2) 0.92059(12) 0.3184(2) 0.0529(6) Uani 1 1 d . . . . .
H77A H 1.0931 0.9248 0.2493 0.079 Uiso 1 1 calc R U . . .
H77B H 1.1679 0.8992 0.3470 0.079 Uiso 1 1 calc R U . . .
H77C H 1.0977 0.9606 0.3476 0.079 Uiso 1 1 calc R U . . .
C78 C 0.71001(18) 0.59310(10) 0.37607(15) 0.0370(4) Uani 1 1 d . . . . .
O11 O 0.61814(14) 0.58779(9) 0.39966(12) 0.0541(4) Uani 1 1 d . . . . .
O12 O 0.72143(13) 0.58729(9) 0.28470(11) 0.0488(4) Uani 1 1 d . . . . .
H12 H 0.6572 0.5799 0.2501 0.073 Uiso 1 1 calc R U . . .
C79 C 0.8960(2) 0.54386(11) 0.44078(19) 0.0483(6) Uani 1 1 d . . . . .
H79A H 0.8547 0.5095 0.4607 0.072 Uiso 1 1 calc R U . . .
H79B H 0.9715 0.5474 0.4832 0.072 Uiso 1 1 calc R U . . .
H79C H 0.9060 0.5378 0.3747 0.072 Uiso 1 1 calc R U . . .
C80 C 0.73881(17) 0.73900(10) 0.37349(15) 0.0356(4) Uani 1 1 d . . . . .
H80A H 0.6849 0.7051 0.3659 0.053 Uiso 1 1 calc R U . . .
H80B H 0.7596 0.7480 0.3117 0.053 Uiso 1 1 calc R U . . .
H80C H 0.7027 0.7744 0.3960 0.053 Uiso 1 1 calc R U . . .

loop_
_atom_site_aniso_label
_atom_site_aniso_U_11
_atom_site_aniso_U_22
_atom_site_aniso_U_33
_atom_site_aniso_U_23
_atom_site_aniso_U_13
_atom_site_aniso_U_12
C1 0.0339(11) 0.0409(11) 0.0469(12) -0.0018(9) 0.0171(10) 0.0038(9)
C2 0.0414(13) 0.0451(12) 0.0610(14) -0.0144(11) 0.0223(11) 0.0033(10)
C3 0.0362(12) 0.0337(11) 0.0736(17) -0.0006(10) 0.0114(11) 0.0042(9)
C4 0.0313(11) 0.0361(10) 0.0421(11) 0.0048(9) 0.0053(9) 0.0009(9)
C5 0.0264(10) 0.0365(10) 0.0299(9) 0.0056(8) 0.0022(8) 0.0021(8)
C6 0.0375(11) 0.0416(11) 0.0290(9) 0.0063(8) 0.0127(9) -0.0003(9)
C7 0.0444(12) 0.0447(11) 0.0256(9) 0.0022(8) 0.0084(9) 0.0024(9)
C8 0.0282(10) 0.0372(10) 0.0257(9) 0.0009(8) 0.0023(7) 0.0008(8)
C9 0.0260(10) 0.0355(10) 0.0308(9) 0.0057(8) 0.0060(8) 0.0044(8)
C10 0.0260(9) 0.0346(9) 0.0277(9) 0.0029(7) 0.0074(8) 0.0041(7)
C11 0.0361(11) 0.0377(11) 0.0449(11) 0.0050(9) 0.0213(9) 0.0047(9)
C12 0.0290(10) 0.0421(11) 0.0501(12) 0.0099(9) 0.0109(9) 0.0005(9)
C13 0.0304(10) 0.0339(10) 0.0372(10) 0.0016(8) 0.0010(8) -0.0008(8)
C14 0.0296(10) 0.0410(11) 0.0308(9) -0.0023(8) 0.0044(8) 0.0033(8)
C15 0.0325(10) 0.0339(10) 0.0355(10) 0.0008(8) 0.0041(8) -0.0001(8)
C16 0.0439(13) 0.0404(12) 0.0533(13) 0.0098(10) 0.0002(11) -0.0041(10)
O1 0.0314(8) 0.0408(8) 0.0455(8) -0.0016(6) 0.0006(6) 0.0032(6)
C17 0.0462(13) 0.0439(12) 0.0514(13) -0.0047(10) -0.0043(11) -0.0046(10)
C18 0.0338(11) 0.0400(11) 0.0410(11) -0.0016(9) 0.0089(9) -0.0021(9)
O2 0.0404(10) 0.0877(14) 0.0619(11) -0.0340(10) 0.0108(8) -0.0087(9)
O3 0.0296(8) 0.0680(11) 0.0510(9) -0.0155(8) 0.0067(7) -0.0007(7)
C19 0.0484(14) 0.0448(13) 0.0540(14) 0.0175(11) 0.0003(11) -0.0059(11)
C20 0.0317(11) 0.0452(11) 0.0276(9) 0.0044(8) 0.0041(8) 0.0037(8)
C21 0.0338(11) 0.0471(12) 0.0298(10) 0.0029(8) 0.0049(8) 0.0010(9)
C22 0.0382(12) 0.0563(13) 0.0316(9) -0.0033(9) 0.0080(9) 0.0036(10)
C23 0.0415(12) 0.0487(12) 0.0348(10) -0.0085(9) 0.0003(9) 0.0036(10)
C24 0.0330(11) 0.0379(11) 0.0390(11) -0.0035(9) 0.0002(9) -0.0018(9)
C25 0.0258(9) 0.0384(10) 0.0338(9) 0.0010(8) 0.0008(8) -0.0031(8)
C26 0.0388(12) 0.0416(11) 0.0433(11) 0.0075(9) 0.0124(9) -0.0041(9)
C27 0.0347(11) 0.0476(12) 0.0472(12) 0.0046(10) 0.0157(10) -0.0049(9)
C28 0.0241(10) 0.0437(11) 0.0376(10) 0.0059(9) 0.0058(8) 0.0000(8)
C29 0.0276(10) 0.0415(11) 0.0294(9) 0.0043(8) 0.0031(8) 0.0007(8)
C30 0.0254(9) 0.0377(10) 0.0270(9) 0.0024(7) 0.0019(8) -0.0018(8)
C31 0.0411(12) 0.0433(11) 0.0342(10) 0.0084(9) 0.0104(9) 0.0024(9)
C32 0.0366(11) 0.0436(12) 0.0400(11) 0.0075(9) 0.0020(9) 0.0063(9)
C33 0.0265(10) 0.0429(11) 0.0408(11) 0.0017(9) 0.0045(9) 0.0034(8)
C34 0.0290(10) 0.0501(12) 0.0375(10) 0.0031(9) 0.0104(9) 0.0003(9)
C35 0.0299(10) 0.0470(12) 0.0372(10) 0.0060(9) 0.0040(8) 0.0005(9)
C36 0.0469(14) 0.0512(14) 0.0543(14) 0.0021(11) -0.0013(11) -0.0037(11)
O4 0.0422(9) 0.0656(11) 0.0385(8) 0.0076(7) 0.0019(7) -0.0027(8)
C37 0.0336(12) 0.0568(14) 0.0609(15) -0.0037(12) 0.0083(11) 0.0081(10)
C38 0.0394(12) 0.0374(11) 0.0396(11) -0.0006(9) 0.0018(9) 0.0048(9)
O5 0.0505(10) 0.0852(14) 0.0479(10) 0.0202(9) 0.0092(8) 0.0162(10)
O6 0.0353(8) 0.0513(9) 0.0449(8) 0.0057(7) -0.0046(6) 0.0015(7)
C39 0.0475(14) 0.0415(12) 0.0659(16) -0.0066(11) 0.0036(12) -0.0058(11)
C40 0.0273(10) 0.0392(10) 0.0325(10) 0.0004(8) 0.0010(8) -0.0026(8)
C41 0.0354(12) 0.0678(16) 0.0391(11) 0.0113(11) 0.0064(10) -0.0143(11)
C42 0.0433(14) 0.080(2) 0.0680(17) 0.0392(16) 0.0046(13) -0.0194(14)
C43 0.0384(13) 0.0460(14) 0.100(2) 0.0257(15) -0.0117(14) -0.0134(11)
C44 0.0369(12) 0.0346(11) 0.0606(14) 0.0020(10) -0.0115(11) -0.0034(9)
C45 0.0301(10) 0.0370(10) 0.0305(9) 0.0000(8) -0.0051(8) -0.0004(8)
C46 0.0418(12) 0.0431(11) 0.0285(9) -0.0021(8) 0.0081(9) 0.0054(9)
O7 0.0482(9) 0.0482(9) 0.0505(9) 0.0067(7) -0.0098(7) -0.0080(8)
C47 0.0460(13) 0.0458(12) 0.0220(9) 0.0023(8) 0.0075(9) 0.0014(9)
C48 0.0273(9) 0.0411(11) 0.0245(8) 0.0023(8) 0.0012(7) 0.0009(8)
O8 0.0406(9) 0.0724(12) 0.0738(12) 0.0376(10) -0.0063(9) -0.0033(9)
O9 0.0358(9) 0.0670(11) 0.0539(10) 0.0135(8) -0.0030(8) 0.0029(8)
C49 0.0262(10) 0.0427(11) 0.0291(9) -0.0023(8) 0.0048(8) -0.0032(8)
C50 0.0297(10) 0.0422(11) 0.0247(8) 0.0036(8) 0.0031(8) -0.0073(8)
C51 0.0407(12) 0.0563(13) 0.0482(12) -0.0093(11) 0.0246(10) -0.0069(11)
C52 0.0295(11) 0.0559(14) 0.0667(15) -0.0161(12) 0.0118(11) 0.0041(10)
C53 0.0319(11) 0.0397(11) 0.0492(12) -0.0036(9) -0.0017(9) 0.0042(9)
C54 0.0312(10) 0.0429(11) 0.0330(10) 0.0031(8) 0.0027(8) -0.0012(8)
C55 0.0406(12) 0.0423(12) 0.0488(13) -0.0082(10) 0.0030(10) 0.0022(10)
C56 0.0371(12) 0.0404(11) 0.0510(13) 0.0042(10) -0.0057(10) -0.0051(9)
C57 0.0514(15) 0.0491(14) 0.0808(19) 0.0030(13) -0.0118(14) 0.0117(12)
C58 0.0362(12) 0.0351(11) 0.0584(14) 0.0108(10) -0.0061(11) -0.0039(9)
C59 0.0575(16) 0.0447(14) 0.092(2) -0.0227(14) -0.0258(15) 0.0094(12)
C60 0.0330(11) 0.0515(12) 0.0254(9) 0.0010(8) 0.0022(8) -0.0085(9)
C61 0.0382(12) 0.0531(13) 0.0301(10) -0.0047(9) 0.0085(9) -0.0006(10)
C62 0.0423(12) 0.0594(14) 0.0304(10) 0.0012(10) 0.0113(9) -0.0022(11)
C63 0.0394(12) 0.0546(13) 0.0363(11) 0.0093(10) 0.0040(9) -0.0009(10)
C64 0.0293(10) 0.0422(11) 0.0374(10) 0.0027(9) 0.0028(8) 0.0027(9)
C65 0.0225(9) 0.0422(11) 0.0322(9) -0.0017(8) 0.0028(8) 0.0025(8)
C66 0.0320(10) 0.0425(11) 0.0388(10) -0.0075(9) 0.0109(9) 0.0004(9)
C67 0.0291(10) 0.0509(12) 0.0416(11) -0.0059(9) 0.0129(9) 0.0004(9)
C68 0.0232(10) 0.0459(12) 0.0369(10) -0.0077(9) 0.0064(8) -0.0026(8)
C69 0.0287(10) 0.0459(12) 0.0325(10) -0.0073(9) 0.0042(8) -0.0022(9)
C70 0.0246(9) 0.0433(11) 0.0278(9) -0.0036(8) 0.0043(8) 0.0016(8)
C71 0.0485(13) 0.0481(13) 0.0388(11) -0.0128(10) 0.0145(10) -0.0054(10)
C72 0.0423(13) 0.0471(13) 0.0440(12) -0.0121(10) 0.0033(10) -0.0090(10)
C73 0.0288(11) 0.0459(12) 0.0454(12) -0.0071(9) 0.0075(9) -0.0069(9)
C74 0.0276(10) 0.0505(12) 0.0390(11) -0.0075(9) 0.0104(9) -0.0029(9)
C75 0.0301(11) 0.0473(12) 0.0423(11) -0.0108(10) 0.0083(9) -0.0035(9)
C76 0.0451(14) 0.0451(13) 0.0632(15) -0.0118(11) 0.0049(12) -0.0003(10)
O10 0.0394(8) 0.0539(10) 0.0449(8) -0.0088(7) 0.0081(7) 0.0014(7)
C77 0.0291(11) 0.0583(15) 0.0704(16) -0.0009(13) 0.0073(11) -0.0091(10)
C78 0.0312(11) 0.0388(11) 0.0402(11) -0.0008(9) 0.0053(9) 0.0004(8)
O11 0.0308(8) 0.0803(12) 0.0525(9) -0.0144(9) 0.0110(7) -0.0096(8)
O12 0.0326(8) 0.0736(11) 0.0391(8) -0.0062(8) 0.0041(7) -0.0111(8)
C79 0.0379(12) 0.0439(13) 0.0609(14) 0.0049(11) 0.0046(11) 0.0061(10)
C80 0.0263(10) 0.0434(11) 0.0365(10) -0.0013(8) 0.0046(8) 0.0036(8)

loop_
_atom_type_symbol
_atom_type_description
_atom_type_scat_dispersion_real
_atom_type_scat_dispersion_imag
_atom_type_scat_source
C C 0.0181 0.0091 'International Tables Vol C Tables 4.2.6.8 and 6.1.1.4'
H H 0.0000 0.0000 'International Tables Vol C Tables 4.2.6.8 and 6.1.1.4'
O O 0.0492 0.0322 'International Tables Vol C Tables 4.2.6.8 and 6.1.1.4'

loop_
_geom_angle_atom_site_label_1
_geom_angle_atom_site_label_2
_geom_angle_atom_site_label_3
_geom_angle
_geom_angle_site_symmetry_1
_geom_angle_site_symmetry_3
_geom_angle_publ_flag
C2 C1 C10 113.45(18) . . ?
C2 C1 H1A 108.9 . . ?
C10 C1 H1A 108.9 . . ?
C2 C1 H1B 108.9 . . ?
C10 C1 H1B 108.9 . . ?
H1A C1 H1B 107.7 . . ?
C3 C2 C1 110.4(2) . . ?
C3 C2 H2A 109.6 . . ?
C1 C2 H2A 109.6 . . ?
C3 C2 H2B 109.6 . . ?
C1 C2 H2B 109.6 . . ?
H2A C2 H2B 108.1 . . ?
C2 C3 C4 113.80(18) . . ?
C2 C3 H3A 108.8 . . ?
C4 C3 H3A 108.8 . . ?
C2 C3 H3B 108.8 . . ?
C4 C3 H3B 108.8 . . ?
H3A C3 H3B 107.7 . . ?
C3 C4 C18 108.68(18) . . ?
C3 C4 C19 107.85(19) . . ?
C18 C4 C19 105.82(18) . . ?
C3 C4 C5 109.07(17) . . ?
C18 C4 C5 115.81(17) . . ?
C19 C4 C5 109.31(18) . . ?
C6 C5 C10 110.66(15) . . ?
C6 C5 C4 115.48(17) . . ?
C10 C5 C4 115.38(16) . . ?
C6 C5 H5 104.6 . . ?
C10 C5 H5 104.6 . . ?
C4 C5 H5 104.6 . . ?
C7 C6 C5 110.58(18) . . ?
C7 C6 H6A 109.5 . . ?
C5 C6 H6A 109.5 . . ?
C7 C6 H6B 109.5 . . ?
C5 C6 H6B 109.5 . . ?
H6A C6 H6B 108.1 . . ?
C8 C7 C6 113.20(16) . . ?
C8 C7 H7A 108.9 . . ?
C6 C7 H7A 108.9 . . ?
C8 C7 H7B 108.9 . . ?
C6 C7 H7B 108.9 . . ?
H7A C7 H7B 107.8 . . ?
C14 C8 C7 121.48(19) . . ?
C14 C8 C9 123.93(19) . . ?
C7 C8 C9 114.49(17) . . ?
C8 C9 C11 112.22(16) . . ?
C8 C9 C10 111.86(16) . . ?
C11 C9 C10 112.80(16) . . ?
C8 C9 H9 106.5 . . ?
C11 C9 H9 106.5 . . ?
C10 C9 H9 106.5 . . ?
C1 C10 C20 110.03(16) . . ?
C1 C10 C9 108.08(16) . . ?
C20 C10 C9 110.56(16) . . ?
C1 C10 C5 109.89(16) . . ?
C20 C10 C5 111.10(16) . . ?
C9 C10 C5 107.09(15) . . ?
C12 C11 C9 112.64(18) . . ?
C12 C11 H11A 109.1 . . ?
C9 C11 H11A 109.1 . . ?
C12 C11 H11B 109.1 . . ?
C9 C11 H11B 109.1 . . ?
H11A C11 H11B 107.8 . . ?
C11 C12 C13 112.94(17) . . ?
C11 C12 H12A 109.0 . . ?
C13 C12 H12A 109.0 . . ?
C11 C12 H12B 109.0 . . ?
C13 C12 H12B 109.0 . . ?
H12A C12 H12B 107.8 . . ?
C14 C13 C15 109.24(16) . . ?
C14 C13 C17 108.80(18) . . ?
C15 C13 C17 112.22(17) . . ?
C14 C13 C12 108.97(17) . . ?
C15 C13 C12 108.32(17) . . ?
C17 C13 C12 109.25(18) . . ?
C8 C14 C13 125.16(19) . . ?
C8 C14 H14 117.4 . . ?
C13 C14 H14 117.4 . . ?
O1 C15 C16 60.03(15) . . ?
O1 C15 C13 116.91(17) . . ?
C16 C15 C13 124.69(19) . . ?
O1 C15 H15 114.6 . . ?
C16 C15 H15 114.6 . . ?
C13 C15 H15 114.6 . . ?
O1 C16 C15 59.60(14) . . ?
O1 C16 H16A 117.8 . . ?
C15 C16 H16A 117.8 . . ?
O1 C16 H16B 117.8 . . ?
C15 C16 H16B 117.8 . . ?
H16A C16 H16B 114.9 . . ?
C15 O1 C16 60.37(14) . . ?
C13 C17 H17A 109.5 . . ?
C13 C17 H17B 109.5 . . ?
H17A C17 H17B 109.5 . . ?
C13 C17 H17C 109.5 . . ?
H17A C17 H17C 109.5 . . ?
H17B C17 H17C 109.5 . . ?
O2 C18 O3 121.2(2) . . ?
O2 C18 C4 124.5(2) . . ?
O3 C18 C4 114.12(18) . . ?
C18 O3 H3 109.5 . . ?
C4 C19 H19A 109.5 . . ?
C4 C19 H19B 109.5 . . ?
H19A C19 H19B 109.5 . . ?
C4 C19 H19C 109.5 . . ?
H19A C19 H19C 109.5 . . ?
H19B C19 H19C 109.5 . . ?
C10 C20 H20A 109.5 . . ?
C10 C20 H20B 109.5 . . ?
H20A C20 H20B 109.5 . . ?
C10 C20 H20C 109.5 . . ?
H20A C20 H20C 109.5 . . ?
H20B C20 H20C 109.5 . . ?
C22 C21 C30 113.18(17) . . ?
C22 C21 H21A 108.9 . . ?
C30 C21 H21A 108.9 . . ?
C22 C21 H21B 108.9 . . ?
C30 C21 H21B 108.9 . . ?
H21A C21 H21B 107.8 . . ?
C23 C22 C21 110.94(19) . . ?
C23 C22 H22A 109.5 . . ?
C21 C22 H22A 109.5 . . ?
C23 C22 H22B 109.5 . . ?
C21 C22 H22B 109.5 . . ?
H22A C22 H22B 108.0 . . ?
C22 C23 C24 115.12(18) . . ?
C22 C23 H23A 108.5 . . ?
C24 C23 H23A 108.5 . . ?
C22 C23 H23B 108.5 . . ?
C24 C23 H23B 108.5 . . ?
H23A C23 H23B 107.5 . . ?
C38 C24 C39 105.23(19) . . ?
C38 C24 C23 113.02(18) . . ?
C39 C24 C23 107.77(19) . . ?
C38 C24 C25 111.60(17) . . ?
C39 C24 C25 108.94(18) . . ?
C23 C24 C25 110.03(17) . . ?
C26 C25 C30 111.00(17) . . ?
C26 C25 C24 114.36(17) . . ?
C30 C25 C24 116.14(16) . . ?
C26 C25 H25 104.6 . . ?
C30 C25 H25 104.6 . . ?
C24 C25 H25 104.6 . . ?
C27 C26 C25 111.44(18) . . ?
C27 C26 H26A 109.3 . . ?
C25 C26 H26A 109.3 . . ?
C27 C26 H26B 109.3 . . ?
C25 C26 H26B 109.3 . . ?
H26A C26 H26B 108.0 . . ?
C28 C27 C26 112.92(18) . . ?
C28 C27 H27A 109.0 . . ?
C26 C27 H27A 109.0 . . ?
C28 C27 H27B 109.0 . . ?
C26 C27 H27B 109.0 . . ?
H27A C27 H27B 107.8 . . ?
C34 C28 C29 123.8(2) . . ?
C34 C28 C27 121.8(2) . . ?
C29 C28 C27 114.37(19) . . ?
C28 C29 C31 112.87(18) . . ?
C28 C29 C30 111.11(16) . . ?
C31 C29 C30 112.84(17) . . ?
C28 C29 H29 106.5 . . ?
C31 C29 H29 106.5 . . ?
C30 C29 H29 106.5 . . ?
C21 C30 C40 110.31(17) . . ?
C21 C30 C25 108.94(16) . . ?
C40 C30 C25 112.02(15) . . ?
C21 C30 C29 108.20(15) . . ?
C40 C30 C29 110.06(16) . . ?
C25 C30 C29 107.21(16) . . ?
C32 C31 C29 113.24(18) . . ?
C32 C31 H31A 108.9 . . ?
C29 C31 H31A 108.9 . . ?
C32 C31 H31B 108.9 . . ?
C29 C31 H31B 108.9 . . ?
H31A C31 H31B 107.7 . . ?
C31 C32 C33 113.12(17) . . ?
C31 C32 H32A 109.0 . . ?
C33 C32 H32A 109.0 . . ?
C31 C32 H32B 109.0 . . ?
C33 C32 H32B 109.0 . . ?
H32A C32 H32B 107.8 . . ?
C34 C33 C35 109.21(17) . . ?
C34 C33 C37 109.33(19) . . ?
C35 C33 C37 111.33(19) . . ?
C34 C33 C32 108.63(18) . . ?
C35 C33 C32 108.87(18) . . ?
C37 C33 C32 109.42(18) . . ?
C28 C34 C33 125.1(2) . . ?
C28 C34 H34 117.5 . . ?
C33 C34 H34 117.5 . . ?
O4 C35 C36 59.60(15) . . ?
O4 C35 C33 117.02(18) . . ?
C36 C35 C33 124.8(2) . . ?
O4 C35 H35 114.6 . . ?
C36 C35 H35 114.6 . . ?
C33 C35 H35 114.6 . . ?
O4 C36 C35 60.08(15) . . ?
O4 C36 H36A 117.8 . . ?
C35 C36 H36A 117.8 . . ?
O4 C36 H36B 117.8 . . ?
C35 C36 H36B 117.8 . . ?
H36A C36 H36B 114.9 . . ?
C36 O4 C35 60.32(15) . . ?
C33 C37 H37A 109.5 . . ?
C33 C37 H37B 109.5 . . ?
H37A C37 H37B 109.5 . . ?
C33 C37 H37C 109.5 . . ?
H37A C37 H37C 109.5 . . ?
H37B C37 H37C 109.5 . . ?
O5 C38 O6 121.9(2) . . ?
O5 C38 C24 122.8(2) . . ?
O6 C38 C24 115.23(19) . . ?
C38 O6 H6 109.5 . . ?
C24 C39 H39A 109.5 . . ?
C24 C39 H39B 109.5 . . ?
H39A C39 H39B 109.5 . . ?
C24 C39 H39C 109.5 . . ?
H39A C39 H39C 109.5 . . ?
H39B C39 H39C 109.5 . . ?
C30 C40 H40A 109.5 . . ?
C30 C40 H40B 109.5 . . ?
H40A C40 H40B 109.5 . . ?
C30 C40 H40C 109.5 . . ?
H40A C40 H40C 109.5 . . ?
H40B C40 H40C 109.5 . . ?
C42 C41 C50 112.7(2) . . ?
C42 C41 H41A 109.0 . . ?
C50 C41 H41A 109.0 . . ?
C42 C41 H41B 109.0 . . ?
C50 C41 H41B 109.0 . . ?
H41A C41 H41B 107.8 . . ?
C43 C42 C41 110.6(2) . . ?
C43 C42 H42A 109.5 . . ?
C41 C42 H42A 109.5 . . ?
C43 C42 H42B 109.5 . . ?
C41 C42 H42B 109.5 . . ?
H42A C42 H42B 108.1 . . ?
C42 C43 C44 114.3(2) . . ?
C42 C43 H43A 108.7 . . ?
C44 C43 H43A 108.7 . . ?
C42 C43 H43B 108.7 . . ?
C44 C43 H43B 108.7 . . ?
H43A C43 H43B 107.6 . . ?
C43 C44 C58 109.2(2) . . ?
C43 C44 C59 108.3(2) . . ?
C58 C44 C59 105.5(2) . . ?
C43 C44 C45 108.6(2) . . ?
C58 C44 C45 115.23(17) . . ?
C59 C44 C45 109.9(2) . . ?
C46 C45 C50 110.77(16) . . ?
C46 C45 C44 115.16(19) . . ?
C50 C45 C44 115.43(17) . . ?
C46 C45 H45 104.7 . . ?
C50 C45 H45 104.7 . . ?
C44 C45 H45 104.7 . . ?
C45 C46 C47 110.10(18) . . ?
C45 C46 H46A 109.6 . . ?
C47 C46 H46A 109.6 . . ?
C45 C46 H46B 109.6 . . ?
C47 C46 H46B 109.6 . . ?
H46A C46 H46B 108.2 . . ?
C56 O7 C55 60.46(15) . . ?
C48 C47 C46 113.54(16) . . ?
C48 C47 H47A 108.9 . . ?
C46 C47 H47A 108.9 . . ?
C48 C47 H47B 108.9 . . ?
C46 C47 H47B 108.9 . . ?
H47A C47 H47B 107.7 . . ?
C54 C48 C47 121.55(19) . . ?
C54 C48 C49 123.57(19) . . ?
C47 C48 C49 114.73(17) . . ?
C58 O9 H9A 109.5 . . ?
C48 C49 C51 112.34(18) . . ?
C48 C49 C50 112.26(16) . . ?
C51 C49 C50 113.27(17) . . ?
C48 C49 H49 106.1 . . ?
C51 C49 H49 106.1 . . ?
C50 C49 H49 106.1 . . ?
C41 C50 C60 110.44(16) . . ?
C41 C50 C45 109.61(18) . . ?
C60 C50 C45 110.97(17) . . ?
C41 C50 C49 107.21(18) . . ?
C60 C50 C49 110.38(17) . . ?
C45 C50 C49 108.13(15) . . ?
C52 C51 C49 112.01(19) . . ?
C52 C51 H51A 109.2 . . ?
C49 C51 H51A 109.2 . . ?
C52 C51 H51B 109.2 . . ?
C49 C51 H51B 109.2 . . ?
H51A C51 H51B 107.9 . . ?
C51 C52 C53 112.73(19) . . ?
C51 C52 H52A 109.0 . . ?
C53 C52 H52A 109.0 . . ?
C51 C52 H52B 109.0 . . ?
C53 C52 H52B 109.0 . . ?
H52A C52 H52B 107.8 . . ?
C54 C53 C55 112.07(18) . . ?
C54 C53 C52 108.79(19) . . ?
C55 C53 C52 111.4(2) . . ?
C54 C53 C57 109.8(2) . . ?
C55 C53 C57 105.4(2) . . ?
C52 C53 C57 109.4(2) . . ?
C48 C54 C53 125.0(2) . . ?
C48 C54 H54 117.5 . . ?
C53 C54 H54 117.5 . . ?
O7 C55 C56 59.57(14) . . ?
O7 C55 C53 117.51(19) . . ?
C56 C55 C53 122.9(2) . . ?
O7 C55 H55 115.1 . . ?
C56 C55 H55 115.1 . . ?
C53 C55 H55 115.1 . . ?
O7 C56 C55 59.97(15) . . ?
O7 C56 H56A 117.8 . . ?
C55 C56 H56A 117.8 . . ?
O7 C56 H56B 117.8 . . ?
C55 C56 H56B 117.8 . . ?
H56A C56 H56B 114.9 . . ?
C53 C57 H57A 109.5 . . ?
C53 C57 H57B 109.5 . . ?
H57A C57 H57B 109.5 . . ?
C53 C57 H57C 109.5 . . ?
H57A C57 H57C 109.5 . . ?
H57B C57 H57C 109.5 . . ?
O8 C58 O9 121.5(2) . . ?
O8 C58 C44 124.1(2) . . ?
O9 C58 C44 114.2(2) . . ?
C44 C59 H59A 109.5 . . ?
C44 C59 H59B 109.5 . . ?
H59A C59 H59B 109.5 . . ?
C44 C59 H59C 109.5 . . ?
H59A C59 H59C 109.5 . . ?
H59B C59 H59C 109.5 . . ?
C50 C60 H60A 109.5 . . ?
C50 C60 H60B 109.5 . . ?
H60A C60 H60B 109.5 . . ?
C50 C60 H60C 109.5 . . ?
H60A C60 H60C 109.5 . . ?
H60B C60 H60C 109.5 . . ?
C62 C61 C70 113.44(17) . . ?
C62 C61 H61A 108.9 . . ?
C70 C61 H61A 108.9 . . ?
C62 C61 H61B 108.9 . . ?
C70 C61 H61B 108.9 . . ?
H61A C61 H61B 107.7 . . ?
C63 C62 C61 110.96(19) . . ?
C63 C62 H62A 109.4 . . ?
C61 C62 H62A 109.4 . . ?
C63 C62 H62B 109.4 . . ?
C61 C62 H62B 109.4 . . ?
H62A C62 H62B 108.0 . . ?
C62 C63 C64 113.15(18) . . ?
C62 C63 H63A 108.9 . . ?
C64 C63 H63A 108.9 . . ?
C62 C63 H63B 108.9 . . ?
C64 C63 H63B 108.9 . . ?
H63A C63 H63B 107.8 . . ?
C78 C64 C63 109.13(18) . . ?
C78 C64 C79 105.52(18) . . ?
C63 C64 C79 108.05(18) . . ?
C78 C64 C65 115.24(17) . . ?
C63 C64 C65 108.72(17) . . ?
C79 C64 C65 109.94(17) . . ?
C66 C65 C70 110.99(17) . . ?
C66 C65 C64 115.30(17) . . ?
C70 C65 C64 115.74(16) . . ?
C66 C65 H65 104.4 . . ?
C70 C65 H65 104.4 . . ?
C64 C65 H65 104.4 . . ?
C67 C66 C65 110.67(17) . . ?
C67 C66 H66A 109.5 . . ?
C65 C66 H66A 109.5 . . ?
C67 C66 H66B 109.5 . . ?
C65 C66 H66B 109.5 . . ?
H66A C66 H66B 108.1 . . ?
C68 C67 C66 113.22(17) . . ?
C68 C67 H67A 108.9 . . ?
C66 C67 H67A 108.9 . . ?
C68 C67 H67B 108.9 . . ?
C66 C67 H67B 108.9 . . ?
H67A C67 H67B 107.7 . . ?
C74 C68 C67 121.53(19) . . ?
C74 C68 C69 123.4(2) . . ?
C67 C68 C69 114.98(19) . . ?
C68 C69 C71 112.30(19) . . ?
C68 C69 C70 111.90(16) . . ?
C71 C69 C70 113.11(18) . . ?
C68 C69 H69 106.3 . . ?
C71 C69 H69 106.3 . . ?
C70 C69 H69 106.3 . . ?
C80 C70 C61 109.93(17) . . ?
C80 C70 C65 111.65(16) . . ?
C61 C70 C65 109.48(17) . . ?
C80 C70 C69 110.22(17) . . ?
C61 C70 C69 107.62(16) . . ?
C65 C70 C69 107.84(16) . . ?
C72 C71 C69 112.08(19) . . ?
C72 C71 H71A 109.2 . . ?
C69 C71 H71A 109.2 . . ?
C72 C71 H71B 109.2 . . ?
C69 C71 H71B 109.2 . . ?
H71A C71 H71B 107.9 . . ?
C71 C72 C73 113.14(18) . . ?
C71 C72 H72A 109.0 . . ?
C73 C72 H72A 109.0 . . ?
C71 C72 H72B 109.0 . . ?
C73 C72 H72B 109.0 . . ?
H72A C72 H72B 107.8 . . ?
C74 C73 C75 109.88(17) . . ?
C74 C73 C77 107.97(19) . . ?
C75 C73 C77 110.9(2) . . ?
C74 C73 C72 108.80(19) . . ?
C75 C73 C72 109.37(19) . . ?
C77 C73 C72 109.82(19) . . ?
C68 C74 C73 125.6(2) . . ?
C68 C74 H74 117.2 . . ?
C73 C74 H74 117.2 . . ?
O10 C75 C76 59.60(15) . . ?
O10 C75 C73 116.98(18) . . ?
C76 C75 C73 124.9(2) . . ?
O10 C75 H75 114.6 . . ?
C76 C75 H75 114.6 . . ?
C73 C75 H75 114.6 . . ?
O10 C76 C75 59.71(14) . . ?
O10 C76 H76A 117.8 . . ?
C75 C76 H76A 117.8 . . ?
O10 C76 H76B 117.8 . . ?
C75 C76 H76B 117.8 . . ?
H76A C76 H76B 114.9 . . ?
C76 O10 C75 60.69(15) . . ?
C73 C77 H77A 109.5 . . ?
C73 C77 H77B 109.5 . . ?
H77A C77 H77B 109.5 . . ?
C73 C77 H77C 109.5 . . ?
H77A C77 H77C 109.5 . . ?
H77B C77 H77C 109.5 . . ?
O11 C78 O12 122.04(19) . . ?
O11 C78 C64 124.57(19) . . ?
O12 C78 C64 113.26(18) . . ?
C78 O12 H12 109.5 . . ?
C64 C79 H79A 109.5 . . ?
C64 C79 H79B 109.5 . . ?
H79A C79 H79B 109.5 . . ?
C64 C79 H79C 109.5 . . ?
H79A C79 H79C 109.5 . . ?
H79B C79 H79C 109.5 . . ?
C70 C80 H80A 109.5 . . ?
C70 C80 H80B 109.5 . . ?
H80A C80 H80B 109.5 . . ?
C70 C80 H80C 109.5 . . ?
H80A C80 H80C 109.5 . . ?
H80B C80 H80C 109.5 . . ?

loop_
_geom_bond_atom_site_label_1
_geom_bond_atom_site_label_2
_geom_bond_distance
_geom_bond_site_symmetry_2
_geom_bond_publ_flag
C1 C2 1.519(3) . ?
C1 C10 1.540(3) . ?
C1 H1A 0.9800 . ?
C1 H1B 0.9800 . ?
C2 C3 1.516(4) . ?
C2 H2A 0.9800 . ?
C2 H2B 0.9800 . ?
C3 C4 1.526(3) . ?
C3 H3A 0.9800 . ?
C3 H3B 0.9800 . ?
C4 C18 1.532(3) . ?
C4 C19 1.547(3) . ?
C4 C5 1.564(3) . ?
C5 C6 1.530(3) . ?
C5 C10 1.564(3) . ?
C5 H5 0.9900 . ?
C6 C7 1.528(3) . ?
C6 H6A 0.9800 . ?
C6 H6B 0.9800 . ?
C7 C8 1.504(3) . ?
C7 H7A 0.9800 . ?
C7 H7B 0.9800 . ?
C8 C14 1.329(3) . ?
C8 C9 1.509(3) . ?
C9 C11 1.538(3) . ?
C9 C10 1.563(3) . ?
C9 H9 0.9900 . ?
C10 C20 1.543(3) . ?
C11 C12 1.525(3) . ?
C11 H11A 0.9800 . ?
C11 H11B 0.9800 . ?
C12 C13 1.538(3) . ?
C12 H12A 0.9800 . ?
C12 H12B 0.9800 . ?
C13 C14 1.512(3) . ?
C13 C15 1.522(3) . ?
C13 C17 1.531(3) . ?
C14 H14 0.9400 . ?
C15 O1 1.444(3) . ?
C15 C16 1.456(3) . ?
C15 H15 0.9900 . ?
C16 O1 1.451(3) . ?
C16 H16A 0.9800 . ?
C16 H16B 0.9800 . ?
C17 H17A 0.9700 . ?
C17 H17B 0.9700 . ?
C17 H17C 0.9700 . ?
C18 O2 1.202(3) . ?
C18 O3 1.327(3) . ?
O3 H3 0.8300 . ?
C19 H19A 0.9700 . ?
C19 H19B 0.9700 . ?
C19 H19C 0.9700 . ?
C20 H20A 0.9700 . ?
C20 H20B 0.9700 . ?
C20 H20C 0.9700 . ?
C21 C22 1.525(3) . ?
C21 C30 1.538(3) . ?
C21 H21A 0.9800 . ?
C21 H21B 0.9800 . ?
C22 C23 1.514(3) . ?
C22 H22A 0.9800 . ?
C22 H22B 0.9800 . ?
C23 C24 1.542(3) . ?
C23 H23A 0.9800 . ?
C23 H23B 0.9800 . ?
C24 C38 1.531(3) . ?
C24 C39 1.540(3) . ?
C24 C25 1.568(3) . ?
C25 C26 1.533(3) . ?
C25 C30 1.557(3) . ?
C25 H25 0.9900 . ?
C26 C27 1.524(3) . ?
C26 H26A 0.9800 . ?
C26 H26B 0.9800 . ?
C27 C28 1.509(3) . ?
C27 H27A 0.9800 . ?
C27 H27B 0.9800 . ?
C28 C34 1.326(3) . ?
C28 C29 1.509(3) . ?
C29 C31 1.537(3) . ?
C29 C30 1.569(3) . ?
C29 H29 0.9900 . ?
C30 C40 1.540(2) . ?
C31 C32 1.523(3) . ?
C31 H31A 0.9800 . ?
C31 H31B 0.9800 . ?
C32 C33 1.536(3) . ?
C32 H32A 0.9800 . ?
C32 H32B 0.9800 . ?
C33 C34 1.511(3) . ?
C33 C35 1.520(3) . ?
C33 C37 1.532(3) . ?
C34 H34 0.9400 . ?
C35 O4 1.449(3) . ?
C35 C36 1.453(3) . ?
C35 H35 0.9900 . ?
C36 O4 1.442(3) . ?
C36 H36A 0.9800 . ?
C36 H36B 0.9800 . ?
C37 H37A 0.9700 . ?
C37 H37B 0.9700 . ?
C37 H37C 0.9700 . ?
C38 O5 1.204(3) . ?
C38 O6 1.326(3) . ?
O6 H6 0.8300 . ?
C39 H39A 0.9700 . ?
C39 H39B 0.9700 . ?
C39 H39C 0.9700 . ?
C40 H40A 0.9700 . ?
C40 H40B 0.9700 . ?
C40 H40C 0.9700 . ?
C41 C42 1.520(4) . ?
C41 C50 1.539(3) . ?
C41 H41A 0.9800 . ?
C41 H41B 0.9800 . ?
C42 C43 1.510(5) . ?
C42 H42A 0.9800 . ?
C42 H42B 0.9800 . ?
C43 C44 1.530(4) . ?
C43 H43A 0.9800 . ?
C43 H43B 0.9800 . ?
C44 C58 1.536(3) . ?
C44 C59 1.539(4) . ?
C44 C45 1.569(3) . ?
C45 C46 1.527(3) . ?
C45 C50 1.555(3) . ?
C45 H45 0.9900 . ?
C46 C47 1.530(3) . ?
C46 H46A 0.9800 . ?
C46 H46B 0.9800 . ?
O7 C56 1.438(3) . ?
O7 C55 1.444(3) . ?
C47 C48 1.502(3) . ?
C47 H47A 0.9800 . ?
C47 H47B 0.9800 . ?
C48 C54 1.330(3) . ?
C48 C49 1.506(3) . ?
O8 C58 1.206(3) . ?
O9 C58 1.328(3) . ?
O9 H9A 0.8300 . ?
C49 C51 1.538(3) . ?
C49 C50 1.562(3) . ?
C49 H49 0.9900 . ?
C50 C60 1.541(3) . ?
C51 C52 1.520(4) . ?
C51 H51A 0.9800 . ?
C51 H51B 0.9800 . ?
C52 C53 1.524(4) . ?
C52 H52A 0.9800 . ?
C52 H52B 0.9800 . ?
C53 C54 1.505(3) . ?
C53 C55 1.520(3) . ?
C53 C57 1.539(3) . ?
C54 H54 0.9400 . ?
C55 C56 1.451(3) . ?
C55 H55 0.9900 . ?
C56 H56A 0.9800 . ?
C56 H56B 0.9800 . ?
C57 H57A 0.9700 . ?
C57 H57B 0.9700 . ?
C57 H57C 0.9700 . ?
C59 H59A 0.9700 . ?
C59 H59B 0.9700 . ?
C59 H59C 0.9700 . ?
C60 H60A 0.9700 . ?
C60 H60B 0.9700 . ?
C60 H60C 0.9700 . ?
C61 C62 1.522(3) . ?
C61 C70 1.546(3) . ?
C61 H61A 0.9800 . ?
C61 H61B 0.9800 . ?
C62 C63 1.515(4) . ?
C62 H62A 0.9800 . ?
C62 H62B 0.9800 . ?
C63 C64 1.541(3) . ?
C63 H63A 0.9800 . ?
C63 H63B 0.9800 . ?
C64 C78 1.533(3) . ?
C64 C79 1.543(3) . ?
C64 C65 1.566(3) . ?
C65 C66 1.534(3) . ?
C65 C70 1.556(3) . ?
C65 H65 0.9900 . ?
C66 C67 1.529(3) . ?
C66 H66A 0.9800 . ?
C66 H66B 0.9800 . ?
C67 C68 1.503(3) . ?
C67 H67A 0.9800 . ?
C67 H67B 0.9800 . ?
C68 C74 1.329(3) . ?
C68 C69 1.513(3) . ?
C69 C71 1.535(3) . ?
C69 C70 1.570(3) . ?
C69 H69 0.9900 . ?
C70 C80 1.538(3) . ?
C71 C72 1.528(3) . ?
C71 H71A 0.9800 . ?
C71 H71B 0.9800 . ?
C72 C73 1.537(3) . ?
C72 H72A 0.9800 . ?
C72 H72B 0.9800 . ?
C73 C74 1.514(3) . ?
C73 C75 1.521(3) . ?
C73 C77 1.532(3) . ?
C74 H74 0.9400 . ?
C75 O10 1.444(3) . ?
C75 C76 1.458(4) . ?
C75 H75 0.9900 . ?
C76 O10 1.442(3) . ?
C76 H76A 0.9800 . ?
C76 H76B 0.9800 . ?
C77 H77A 0.9700 . ?
C77 H77B 0.9700 . ?
C77 H77C 0.9700 . ?
C78 O11 1.197(3) . ?
C78 O12 1.327(3) . ?
O12 H12 0.8300 . ?
C79 H79A 0.9700 . ?
C79 H79B 0.9700 . ?
C79 H79C 0.9700 . ?
C80 H80A 0.9700 . ?
C80 H80B 0.9700 . ?
C80 H80C 0.9700 . ?

loop_
_geom_hbond_atom_site_label_D
_geom_hbond_atom_site_label_H
_geom_hbond_atom_site_label_A
_geom_hbond_distance_DH
_geom_hbond_distance_HA
_geom_hbond_distance_DA
_geom_hbond_angle_DHA
_geom_hbond_site_symmetry_A
O6 H6 O7 0.83 1.87 2.700(2) 175.0 .
O12 H12 O1 0.83 1.87 2.704(2) 178.1 .
O3 H3 O10 0.83 1.92 2.748(2) 173.6 .
O9 H9A O4 0.83 1.97 2.788(2) 167.9 .

loop_
_geom_torsion_atom_site_label_1
_geom_torsion_atom_site_label_2
_geom_torsion_atom_site_label_3
_geom_torsion_atom_site_label_4
_geom_torsion
_geom_torsion_site_symmetry_1
_geom_torsion_site_symmetry_2
_geom_torsion_site_symmetry_3
_geom_torsion_site_symmetry_4
_geom_torsion_publ_flag
C10 C1 C2 C3 56.6(3) . . . . ?
C1 C2 C3 C4 -58.5(3) . . . . ?
C2 C3 C4 C18 -73.2(2) . . . . ?
C2 C3 C4 C19 172.56(19) . . . . ?
C2 C3 C4 C5 53.9(2) . . . . ?
C3 C4 C5 C6 179.31(17) . . . . ?
C18 C4 C5 C6 -57.8(2) . . . . ?
C19 C4 C5 C6 61.6(2) . . . . ?
C3 C4 C5 C10 -49.5(2) . . . . ?
C18 C4 C5 C10 73.4(2) . . . . ?
C19 C4 C5 C10 -167.19(18) . . . . ?
C10 C5 C6 C7 59.1(2) . . . . ?
C4 C5 C6 C7 -167.51(16) . . . . ?
C5 C6 C7 C8 -51.6(2) . . . . ?
C6 C7 C8 C14 -134.9(2) . . . . ?
C6 C7 C8 C9 48.7(2) . . . . ?
C14 C8 C9 C11 3.8(3) . . . . ?
C7 C8 C9 C11 -179.78(17) . . . . ?
C14 C8 C9 C10 131.8(2) . . . . ?
C7 C8 C9 C10 -51.8(2) . . . . ?
C2 C1 C10 C20 71.3(2) . . . . ?
C2 C1 C10 C9 -167.85(18) . . . . ?
C2 C1 C10 C5 -51.3(2) . . . . ?
C8 C9 C10 C1 174.87(16) . . . . ?
C11 C9 C10 C1 -57.5(2) . . . . ?
C8 C9 C10 C20 -64.6(2) . . . . ?
C11 C9 C10 C20 63.0(2) . . . . ?
C8 C9 C10 C5 56.53(19) . . . . ?
C11 C9 C10 C5 -175.84(16) . . . . ?
C6 C5 C10 C1 -178.08(17) . . . . ?
C4 C5 C10 C1 48.5(2) . . . . ?
C6 C5 C10 C20 59.9(2) . . . . ?
C4 C5 C10 C20 -73.5(2) . . . . ?
C6 C5 C10 C9 -60.9(2) . . . . ?
C4 C5 C10 C9 165.63(16) . . . . ?
C8 C9 C11 C12 -34.7(2) . . . . ?
C10 C9 C11 C12 -162.11(17) . . . . ?
C9 C11 C12 C13 58.0(2) . . . . ?
C11 C12 C13 C14 -46.4(2) . . . . ?
C11 C12 C13 C15 72.3(2) . . . . ?
C11 C12 C13 C17 -165.17(18) . . . . ?
C7 C8 C14 C13 -170.35(18) . . . . ?
C9 C8 C14 C13 5.8(3) . . . . ?
C15 C13 C14 C8 -102.5(2) . . . . ?
C17 C13 C14 C8 134.7(2) . . . . ?
C12 C13 C14 C8 15.7(3) . . . . ?
C14 C13 C15 O1 -60.2(2) . . . . ?
C17 C13 C15 O1 60.5(2) . . . . ?
C12 C13 C15 O1 -178.81(17) . . . . ?
C14 C13 C15 C16 -131.0(2) . . . . ?
C17 C13 C15 C16 -10.2(3) . . . . ?
C12 C13 C15 C16 110.5(2) . . . . ?
C13 C15 C16 O1 103.7(2) . . . . ?
C13 C15 O1 C16 -116.4(2) . . . . ?
C3 C4 C18 O2 0.3(3) . . . . ?
C19 C4 C18 O2 115.9(3) . . . . ?
C5 C4 C18 O2 -122.9(3) . . . . ?
C3 C4 C18 O3 -175.93(19) . . . . ?
C19 C4 C18 O3 -60.3(2) . . . . ?
C5 C4 C18 O3 60.9(3) . . . . ?
C30 C21 C22 C23 57.7(2) . . . . ?
C21 C22 C23 C24 -54.2(2) . . . . ?
C22 C23 C24 C38 -77.7(2) . . . . ?
C22 C23 C24 C39 166.48(19) . . . . ?
C22 C23 C24 C25 47.8(2) . . . . ?
C38 C24 C25 C26 -51.5(2) . . . . ?
C39 C24 C25 C26 64.3(2) . . . . ?
C23 C24 C25 C26 -177.78(17) . . . . ?
C38 C24 C25 C30 79.9(2) . . . . ?
C39 C24 C25 C30 -164.38(18) . . . . ?
C23 C24 C25 C30 -46.4(2) . . . . ?
C30 C25 C26 C27 57.4(2) . . . . ?
C24 C25 C26 C27 -168.79(17) . . . . ?
C25 C26 C27 C28 -50.3(3) . . . . ?
C26 C27 C28 C34 -132.5(2) . . . . ?
C26 C27 C28 C29 49.3(2) . . . . ?
C34 C28 C29 C31 0.3(3) . . . . ?
C27 C28 C29 C31 178.49(18) . . . . ?
C34 C28 C29 C30 128.2(2) . . . . ?
C27 C28 C29 C30 -53.6(2) . . . . ?
C22 C21 C30 C40 68.6(2) . . . . ?
C22 C21 C30 C25 -54.7(2) . . . . ?
C22 C21 C30 C29 -170.98(17) . . . . ?
C26 C25 C30 C21 -177.09(16) . . . . ?
C24 C25 C30 C21 50.0(2) . . . . ?
C26 C25 C30 C40 60.6(2) . . . . ?
C24 C25 C30 C40 -72.3(2) . . . . ?
C26 C25 C30 C29 -60.2(2) . . . . ?
C24 C25 C30 C29 166.88(16) . . . . ?
C28 C29 C30 C21 175.03(17) . . . . ?
C31 C29 C30 C21 -57.0(2) . . . . ?
C28 C29 C30 C40 -64.4(2) . . . . ?
C31 C29 C30 C40 63.6(2) . . . . ?
C28 C29 C30 C25 57.7(2) . . . . ?
C31 C29 C30 C25 -174.39(16) . . . . ?
C28 C29 C31 C32 -30.1(2) . . . . ?
C30 C29 C31 C32 -157.09(17) . . . . ?
C29 C31 C32 C33 55.9(2) . . . . ?
C31 C32 C33 C34 -48.2(2) . . . . ?
C31 C32 C33 C35 70.6(2) . . . . ?
C31 C32 C33 C37 -167.5(2) . . . . ?
C29 C28 C34 C33 5.1(3) . . . . ?
C27 C28 C34 C33 -172.90(19) . . . . ?
C35 C33 C34 C28 -99.7(3) . . . . ?
C37 C33 C34 C28 138.3(2) . . . . ?
C32 C33 C34 C28 18.9(3) . . . . ?
C34 C33 C35 O4 -64.5(2) . . . . ?
C37 C33 C35 O4 56.3(3) . . . . ?
C32 C33 C35 O4 177.03(18) . . . . ?
C34 C33 C35 C36 -134.8(2) . . . . ?
C37 C33 C35 C36 -14.0(3) . . . . ?
C32 C33 C35 C36 106.7(3) . . . . ?
C33 C35 C36 O4 103.5(2) . . . . ?
C33 C35 O4 C36 -116.4(2) . . . . ?
C39 C24 C38 O5 -47.5(3) . . . . ?
C23 C24 C38 O5 -164.8(2) . . . . ?
C25 C24 C38 O5 70.6(3) . . . . ?
C39 C24 C38 O6 130.5(2) . . . . ?
C23 C24 C38 O6 13.1(3) . . . . ?
C25 C24 C38 O6 -111.5(2) . . . . ?
C50 C41 C42 C43 57.4(3) . . . . ?
C41 C42 C43 C44 -58.1(3) . . . . ?
C42 C43 C44 C58 -73.6(3) . . . . ?
C42 C43 C44 C59 172.1(2) . . . . ?
C42 C43 C44 C45 52.8(3) . . . . ?
C43 C44 C45 C46 179.45(19) . . . . ?
C58 C44 C45 C46 -57.8(3) . . . . ?
C59 C44 C45 C46 61.2(2) . . . . ?
C43 C44 C45 C50 -49.5(2) . . . . ?
C58 C44 C45 C50 73.3(3) . . . . ?
C59 C44 C45 C50 -167.7(2) . . . . ?
C50 C45 C46 C47 59.3(2) . . . . ?
C44 C45 C46 C47 -167.43(17) . . . . ?
C45 C46 C47 C48 -52.2(2) . . . . ?
C46 C47 C48 C54 -136.0(2) . . . . ?
C46 C47 C48 C49 48.2(2) . . . . ?
C54 C48 C49 C51 5.7(3) . . . . ?
C47 C48 C49 C51 -178.59(17) . . . . ?
C54 C48 C49 C50 134.8(2) . . . . ?
C47 C48 C49 C50 -49.6(2) . . . . ?
C42 C41 C50 C60 69.5(3) . . . . ?
C42 C41 C50 C45 -53.1(2) . . . . ?
C42 C41 C50 C49 -170.2(2) . . . . ?
C46 C45 C50 C41 -176.68(17) . . . . ?
C44 C45 C50 C41 50.2(2) . . . . ?
C46 C45 C50 C60 61.1(2) . . . . ?
C44 C45 C50 C60 -72.1(2) . . . . ?
C46 C45 C50 C49 -60.1(2) . . . . ?
C44 C45 C50 C49 166.73(17) . . . . ?
C48 C49 C50 C41 172.51(17) . . . . ?
C51 C49 C50 C41 -58.9(2) . . . . ?
C48 C49 C50 C60 -67.1(2) . . . . ?
C51 C49 C50 C60 61.4(2) . . . . ?
C48 C49 C50 C45 54.4(2) . . . . ?
C51 C49 C50 C45 -177.05(17) . . . . ?
C48 C49 C51 C52 -35.3(2) . . . . ?
C50 C49 C51 C52 -163.85(18) . . . . ?
C49 C51 C52 C53 59.1(3) . . . . ?
C51 C52 C53 C54 -48.8(2) . . . . ?
C51 C52 C53 C55 75.2(2) . . . . ?
C51 C52 C53 C57 -168.7(2) . . . . ?
C47 C48 C54 C53 -172.94(18) . . . . ?
C49 C48 C54 C53 2.5(3) . . . . ?
C55 C53 C54 C48 -104.6(2) . . . . ?
C52 C53 C54 C48 19.0(3) . . . . ?
C57 C53 C54 C48 138.7(2) . . . . ?
C56 O7 C55 C53 -113.8(3) . . . . ?
C54 C53 C55 O7 45.8(3) . . . . ?
C52 C53 C55 O7 -76.3(3) . . . . ?
C57 C53 C55 O7 165.2(2) . . . . ?
C54 C53 C55 C56 -24.1(3) . . . . ?
C52 C53 C55 C56 -146.2(2) . . . . ?
C57 C53 C55 C56 95.2(3) . . . . ?
C53 C55 C56 O7 105.0(2) . . . . ?
C43 C44 C58 O8 3.4(4) . . . . ?
C59 C44 C58 O8 119.6(3) . . . . ?
C45 C44 C58 O8 -119.1(3) . . . . ?
C43 C44 C58 O9 -172.2(2) . . . . ?
C59 C44 C58 O9 -56.0(3) . . . . ?
C45 C44 C58 O9 65.3(3) . . . . ?
C70 C61 C62 C63 56.7(2) . . . . ?
C61 C62 C63 C64 -58.3(2) . . . . ?
C62 C63 C64 C78 -72.5(2) . . . . ?
C62 C63 C64 C79 173.26(19) . . . . ?
C62 C63 C64 C65 54.0(2) . . . . ?
C78 C64 C65 C66 -59.6(2) . . . . ?
C63 C64 C65 C66 177.51(17) . . . . ?
C79 C64 C65 C66 59.4(2) . . . . ?
C78 C64 C65 C70 72.3(2) . . . . ?
C63 C64 C65 C70 -50.6(2) . . . . ?
C79 C64 C65 C70 -168.69(17) . . . . ?
C70 C65 C66 C67 58.7(2) . . . . ?
C64 C65 C66 C67 -167.15(17) . . . . ?
C65 C66 C67 C68 -51.5(2) . . . . ?
C66 C67 C68 C74 -135.1(2) . . . . ?
C66 C67 C68 C69 48.3(2) . . . . ?
C74 C68 C69 C71 4.6(3) . . . . ?
C67 C68 C69 C71 -178.93(18) . . . . ?
C74 C68 C69 C70 133.0(2) . . . . ?
C67 C68 C69 C70 -50.5(2) . . . . ?
C62 C61 C70 C80 71.7(2) . . . . ?
C62 C61 C70 C65 -51.3(2) . . . . ?
C62 C61 C70 C69 -168.24(18) . . . . ?
C66 C65 C70 C80 61.3(2) . . . . ?
C64 C65 C70 C80 -72.6(2) . . . . ?
C66 C65 C70 C61 -176.75(16) . . . . ?
C64 C65 C70 C61 49.4(2) . . . . ?
C66 C65 C70 C69 -59.9(2) . . . . ?
C64 C65 C70 C69 166.18(16) . . . . ?
C68 C69 C70 C80 -67.2(2) . . . . ?
C71 C69 C70 C80 60.9(2) . . . . ?
C68 C69 C70 C61 172.96(17) . . . . ?
C71 C69 C70 C61 -59.0(2) . . . . ?
C68 C69 C70 C65 55.0(2) . . . . ?
C71 C69 C70 C65 -177.01(17) . . . . ?
C68 C69 C71 C72 -36.3(3) . . . . ?
C70 C69 C71 C72 -164.17(18) . . . . ?
C69 C71 C72 C73 59.0(3) . . . . ?
C71 C72 C73 C74 -45.4(3) . . . . ?
C71 C72 C73 C75 74.6(2) . . . . ?
C71 C72 C73 C77 -163.4(2) . . . . ?
C67 C68 C74 C73 -168.93(19) . . . . ?
C69 C68 C74 C73 7.4(3) . . . . ?
C75 C73 C74 C68 -106.4(3) . . . . ?
C77 C73 C74 C68 132.4(2) . . . . ?
C72 C73 C74 C68 13.3(3) . . . . ?
C74 C73 C75 O10 -65.7(2) . . . . ?
C77 C73 C75 O10 53.6(3) . . . . ?
C72 C73 C75 O10 174.94(18) . . . . ?
C74 C73 C75 C76 -136.0(2) . . . . ?
C77 C73 C75 C76 -16.7(3) . . . . ?
C72 C73 C75 C76 104.6(3) . . . . ?
C73 C75 C76 O10 103.4(2) . . . . ?
C73 C75 O10 C76 -116.5(2) . . . . ?
C63 C64 C78 O11 -3.5(3) . . . . ?
C79 C64 C78 O11 112.4(3) . . . . ?
C65 C64 C78 O11 -126.1(2) . . . . ?
C63 C64 C78 O12 -179.33(19) . . . . ?
C79 C64 C78 O12 -63.4(2) . . . . ?
C65 C64 C78 O12 58.0(2) . . . . ?
